data_7103865
loop_
_publ_author_name
'Chen, Banglin'
'Fronczek, Frank R'
'Maverick, Andrew W'

_publ_section_title
;
 Solvent-dependent 4(4) square grid and 6(4).8(2) NbO frameworks formed
 by Cu(Pyac)2 (bis[3-(4-pyridyl)pentane-2,4-dionato]copper(II)).
;
_journal_issue 17
_journal_name_full 'Chemical communications (Cambridge, England)'
_journal_page_first 2166
_journal_page_last 2167
_journal_paper_doi 10.1039/b305457h
_journal_year 2003
_chemical_compound_source 'local laboratory'
_chemical_formula_moiety 'C22 H30 Cu N2 O7'
_chemical_formula_sum 'C22 H30 Cu N2 O7'
_chemical_formula_weight 498.02
_chemical_name_common
;Bis(3-(4-pyridyl)-2,4-pentanedionato)copper(ii), ethanol-
water solvate
;
_chemical_name_systematic
;
Bis(3-(4-pyridyl)-2,4-pentanedionato)copper(II), ethanol-water solvate
;
_space_group_IT_number 167
_symmetry_cell_setting trigonal
_symmetry_space_group_name_Hall '-R 3 2"c'
_symmetry_space_group_name_H-M 'R -3 c :H'
_atom_sites_solution_hydrogens geom
_atom_sites_solution_primary direct
_atom_sites_solution_secondary difmap
_audit_creation_method SHELXL-97
_cell_angle_alpha 90
_cell_angle_beta 90
_cell_angle_gamma 120
_cell_formula_units_Z 18
_cell_length_a 22.604(2)
_cell_length_b 22.604(2)
_cell_length_c 22.964(3)
_cell_measurement_reflns_used 8847
_cell_measurement_temperature 100
_cell_measurement_theta_max 33.7
_cell_measurement_theta_min 2.5
_cell_volume 10161.3(18)
_computing_cell_refinement 'Denzo and Scalepack (Otwinowski & Minor, 1997)'
_computing_data_collection 'COLLECT (Nonius 1999)'
_computing_data_reduction 'Denzo and Scalepack (Otwinowski & Minor, 1997)'
_computing_molecular_graphics 'ORTEP-3 for Windows (Farrugia, 1997)'
_computing_publication_material 'SHELXL-97 (Sheldrick, 1997)'
_computing_structure_refinement 'SHELXL-97 (Sheldrick, 1997)'
_computing_structure_solution 'Direct_methods (SIR, Altomare, et al., 1994)'
_diffrn_ambient_temperature 100
_diffrn_measured_fraction_theta_full 0.999
_diffrn_measured_fraction_theta_max 0.999
_diffrn_measurement_device 'KappaCCD (with Oxford Cryostream)'
_diffrn_measurement_method ' \w scans with \k offsets'
_diffrn_radiation_monochromator graphite
_diffrn_radiation_source 'fine-focus sealed tube'
_diffrn_radiation_type MoK\a
_diffrn_radiation_wavelength 0.71073
_diffrn_reflns_av_R_equivalents 0.028
_diffrn_reflns_av_sigmaI/netI 0.0245
_diffrn_reflns_limit_h_max 35
_diffrn_reflns_limit_h_min -35
_diffrn_reflns_limit_k_max 30
_diffrn_reflns_limit_k_min -30
_diffrn_reflns_limit_l_max 35
_diffrn_reflns_limit_l_min -24
_diffrn_reflns_number 45659
_diffrn_reflns_theta_full 33.7
_diffrn_reflns_theta_max 33.7
_diffrn_reflns_theta_min 2.7
_diffrn_standards_decay_% <2
_diffrn_standards_number 0
_exptl_absorpt_coefficient_mu 1.013
_exptl_absorpt_correction_T_max 0.761
_exptl_absorpt_correction_T_min 0.706
_exptl_absorpt_correction_type multi-scan
_exptl_absorpt_process_details 'HKL Scalepack (Otwinowski & Minor 1997)'
_exptl_crystal_colour 'greenish blue'
_exptl_crystal_density_diffrn 1.465
_exptl_crystal_density_method 'not measured'
_exptl_crystal_description prism
_exptl_crystal_F_000 4698
_exptl_crystal_size_max 0.50
_exptl_crystal_size_mid 0.47
_exptl_crystal_size_min 0.27
_refine_diff_density_max 0.90
_refine_diff_density_min -1.05
_refine_diff_density_rms 0.101
_refine_ls_extinction_method none
_refine_ls_goodness_of_fit_ref 1.459
_refine_ls_hydrogen_treatment constr
_refine_ls_matrix_type full
_refine_ls_number_parameters 168
_refine_ls_number_reflns 4517
_refine_ls_number_restraints 0
_refine_ls_restrained_S_all 1.459
_refine_ls_R_factor_all 0.054
_refine_ls_R_factor_gt 0.043
_refine_ls_shift/su_max 0.004
_refine_ls_shift/su_mean 0.001
_refine_ls_structure_factor_coef Fsqd
_refine_ls_weighting_details 'calc w=1/[\s^2^(Fo^2^)+(0.0699P)^2^] where P=(Fo^2^+2Fc^2^)/3'
_refine_ls_weighting_scheme calc
_refine_ls_wR_factor_gt 0.136
_refine_ls_wR_factor_ref 0.143
_reflns_number_gt 3687
_reflns_number_total 4517
_reflns_threshold_expression I>2\s(I)
_cod_data_source_file b305457h.txt
_cod_data_source_block BChen_compound_1
_cod_depositor_comments
;
The following automatic conversions were performed:
'_symmetry_cell_setting' value 'Trigonal' changed to 'trigonal' according
to '/home/saulius/struct/CIF-dictionaries/cif_core.dic' dictionary named
'cif_core.dic' version 2.4.1 from 2010-06-29.

Automatic conversion script
Id: cif_fix_enum 1527 2010-12-29 10:47:43Z saulius 
;
_cod_original_sg_symbol_H-M 'R -3 c        '
_cod_original_formula_sum 'C20 H20 Cu N2 O4, C2 H6 O, 2(H2O)'
_cod_database_code 7103865

loop_
_symmetry_equiv_pos_as_xyz
'x, y, z'
'-y, x-y, z'
'-x+y, -x, z'
'x-y, -y, -z+1/2'
'-x, -x+y, -z+1/2'
'y, x, -z+1/2'
'x+2/3, y+1/3, z+1/3'
'-y+2/3, x-y+1/3, z+1/3'
'-x+y+2/3, -x+1/3, z+1/3'
'x-y+2/3, -y+1/3, -z+5/6'
'-x+2/3, -x+y+1/3, -z+5/6'
'y+2/3, x+1/3, -z+5/6'
'x+1/3, y+2/3, z+2/3'
'-y+1/3, x-y+2/3, z+2/3'
'-x+y+1/3, -x+2/3, z+2/3'
'x-y+1/3, -y+2/3, -z+7/6'
'-x+1/3, -x+y+2/3, -z+7/6'
'y+1/3, x+2/3, -z+7/6'
'-x, -y, -z'
'y, -x+y, -z'
'x-y, x, -z'
'-x+y, y, z-1/2'
'x, x-y, z-1/2'
'-y, -x, z-1/2'
'-x+2/3, -y+1/3, -z+1/3'
'y+2/3, -x+y+1/3, -z+1/3'
'x-y+2/3, x+1/3, -z+1/3'
'-x+y+2/3, y+1/3, z-1/6'
'x+2/3, x-y+1/3, z-1/6'
'-y+2/3, -x+1/3, z-1/6'
'-x+1/3, -y+2/3, -z+2/3'
'y+1/3, -x+y+2/3, -z+2/3'
'x-y+1/3, x+2/3, -z+2/3'
'-x+y+1/3, y+2/3, z+1/6'
'x+1/3, x-y+2/3, z+1/6'
'-y+1/3, -x+2/3, z+1/6'

loop_
_atom_site_label
_atom_site_type_symbol
_atom_site_fract_x
_atom_site_fract_y
_atom_site_fract_z
_atom_site_U_iso_or_equiv
_atom_site_adp_type
_atom_site_occupancy
_atom_site_symmetry_multiplicity
_atom_site_calc_flag
_atom_site_refinement_flags
_atom_site_disorder_assembly
_atom_site_disorder_group
Cu1 Cu 0.0000 0.5000 0.0000 0.01560(9) Uani 1 2 d S . .
O1 O 0.07941(5) 0.48902(5) 0.00893(4) 0.01840(19) Uani 1 1 d . . .
O2 O -0.04539(5) 0.43910(5) 0.06441(4) 0.01824(19) Uani 1 1 d . . .
N1 N 0.13073(6) 0.38571(6) 0.25417(5) 0.0188(2) Uani 1 1 d . . .
C1 C 0.16661(7) 0.47882(9) 0.05496(7) 0.0262(3) Uani 1 1 d . . .
H1A H 0.1818 0.4817 0.0146 0.039 Uiso 1 1 calc R . .
H1B H 0.1651 0.4393 0.0740 0.039 Uiso 1 1 calc R . .
H1C H 0.1986 0.5206 0.0758 0.039 Uiso 1 1 calc R . .
C2 C 0.09630(7) 0.47098(6) 0.05573(6) 0.0175(2) Uani 1 1 d . . .
C3 C 0.05387(6) 0.44328(6) 0.10517(6) 0.0168(2) Uani 1 1 d . . .
C4 C -0.01485(7) 0.42842(6) 0.10625(5) 0.0168(2) Uani 1 1 d . . .
C5 C -0.05875(8) 0.39673(8) 0.15937(6) 0.0222(3) Uani 1 1 d . . .
H5A H -0.0952 0.4082 0.1603 0.033 Uiso 1 1 calc R . .
H5B H -0.0306 0.4145 0.1945 0.033 Uiso 1 1 calc R . .
H5C H -0.0789 0.3470 0.1578 0.033 Uiso 1 1 calc R . .
C6 C 0.08114(7) 0.42426(7) 0.15685(6) 0.0176(2) Uani 1 1 d . . .
C7 C 0.05480(7) 0.35604(7) 0.17235(6) 0.0217(3) Uani 1 1 d . . .
H7 H 0.0192 0.3210 0.1499 0.026 Uiso 1 1 calc R . .
C8 C 0.08047(7) 0.33917(7) 0.22054(6) 0.0216(3) Uani 1 1 d . . .
H8 H 0.0615 0.2923 0.2302 0.026 Uiso 1 1 calc R . .
C9 C 0.15654(7) 0.45141(7) 0.23910(6) 0.0195(2) Uani 1 1 d . . .
H9 H 0.1925 0.4852 0.2621 0.023 Uiso 1 1 calc R . .
C10 C 0.13362(7) 0.47285(7) 0.19170(6) 0.0198(2) Uani 1 1 d . . .
H10 H 0.1535 0.5201 0.1831 0.024 Uiso 1 1 calc R . .
O1S O 0.1919(3) 0.5747(3) -0.0746(3) 0.0856(16) Uani 0.50 1 d P A 1
C1S C 0.2067(4) 0.6117(4) -0.0256(4) 0.079(2) Uani 0.50 1 d P A 1
C2S C 0.2516(4) 0.6737(4) 0.0016(4) 0.085(2) Uani 0.50 1 d P A 1
O2S O 0.1919(2) 0.6128(2) -0.0650(3) 0.0709(13) Uani 0.50 1 d P B 2
O3S O 0.2933(4) 0.6785(4) 0.0178(3) 0.0679(16) Uiso 0.33 1 d P C 2
O4S O 0.0000 0.0000 0.0000 0.235(8) Uani 1 6 d S . .

loop_
_atom_site_aniso_label
_atom_site_aniso_U_11
_atom_site_aniso_U_22
_atom_site_aniso_U_33
_atom_site_aniso_U_23
_atom_site_aniso_U_13
_atom_site_aniso_U_12
Cu1 0.01831(13) 0.01642(13) 0.01322(14) 0.00291(7) -0.00093(7) 0.00955(9)
O1 0.0239(5) 0.0208(4) 0.0134(4) 0.0016(3) -0.0003(3) 0.0134(4)
O2 0.0212(4) 0.0180(4) 0.0148(4) 0.0026(3) -0.0020(3) 0.0092(4)
N1 0.0216(5) 0.0259(5) 0.0140(5) 0.0008(4) -0.0011(4) 0.0156(4)
C1 0.0251(7) 0.0371(8) 0.0219(6) 0.0042(6) 0.0014(5) 0.0197(6)
C2 0.0217(6) 0.0168(5) 0.0160(5) -0.0003(4) -0.0016(4) 0.0110(5)
C3 0.0219(6) 0.0168(5) 0.0135(5) 0.0008(4) -0.0026(4) 0.0110(5)
C4 0.0222(6) 0.0137(5) 0.0143(5) 0.0004(4) -0.0014(4) 0.0088(4)
C5 0.0261(6) 0.0248(7) 0.0176(6) 0.0051(5) 0.0019(5) 0.0141(5)
C6 0.0223(6) 0.0183(5) 0.0144(5) 0.0003(4) -0.0016(4) 0.0117(5)
C7 0.0274(7) 0.0179(6) 0.0210(6) -0.0014(4) -0.0071(5) 0.0122(5)
C8 0.0263(6) 0.0216(6) 0.0198(6) 0.0021(5) -0.0033(5) 0.0142(5)
C9 0.0208(6) 0.0248(6) 0.0147(5) -0.0020(4) -0.0029(4) 0.0127(5)
C10 0.0219(6) 0.0194(6) 0.0177(6) -0.0007(4) -0.0027(4) 0.0101(5)
O1S 0.086(3) 0.096(4) 0.104(4) 0.046(3) 0.049(3) 0.067(3)
C1S 0.050(3) 0.070(4) 0.109(6) 0.041(5) 0.007(4) 0.025(3)
C2S 0.083(5) 0.067(4) 0.092(6) 0.010(3) 0.017(4) 0.028(4)
O2S 0.059(2) 0.064(3) 0.100(4) 0.025(3) 0.017(2) 0.038(2)
O4S 0.316(14) 0.316(14) 0.074(7) 0.000 0.000 0.158(7)

loop_
_atom_type_symbol
_atom_type_description
_atom_type_scat_dispersion_real
_atom_type_scat_dispersion_imag
_atom_type_scat_source
C C 0.0033 0.0016 'International Tables Vol C Tables 4.2.6.8 and 6.1.1.4'
H H 0.0000 0.0000 'International Tables Vol C Tables 4.2.6.8 and 6.1.1.4'
Cu Cu 0.3201 1.2651 'International Tables Vol C Tables 4.2.6.8 and 6.1.1.4'
N N 0.0061 0.0033 'International Tables Vol C Tables 4.2.6.8 and 6.1.1.4'
O O 0.0106 0.0060 'International Tables Vol C Tables 4.2.6.8 and 6.1.1.4'

loop_
_geom_angle_atom_site_label_1
_geom_angle_atom_site_label_2
_geom_angle_atom_site_label_3
_geom_angle
_geom_angle_site_symmetry_1
_geom_angle_site_symmetry_3
_geom_angle_publ_flag
O2 Cu1 O2 180.0 19_565 . ?
O2 Cu1 O1 88.65(4) 19_565 . ?
O2 Cu1 O1 91.35(4) . . ?
O2 Cu1 O1 91.35(4) 19_565 19_565 ?
O2 Cu1 O1 88.65(4) . 19_565 ?
O1 Cu1 O1 180.0 . 19_565 ?
O2 Cu1 N1 96.68(4) 19_565 26_455 ?
O2 Cu1 N1 83.32(4) . 26_455 ?
O1 Cu1 N1 85.80(4) . 26_455 ?
O1 Cu1 N1 94.20(4) 19_565 26_455 ?
O2 Cu1 N1 83.32(4) 19_565 14_554 ?
O2 Cu1 N1 96.68(4) . 14_554 ?
O1 Cu1 N1 94.20(4) . 14_554 ?
O1 Cu1 N1 85.80(4) 19_565 14_554 ?
N1 Cu1 N1 180 26_455 14_554 ?
C2 O1 Cu1 125.04(9) . . ?
C4 O2 Cu1 124.60(9) . . ?
C8 N1 Cu1 113.15(9) . 9_455 ?
C9 N1 Cu1 130.05(9) . 9_455 ?
C8 N1 C9 116.67(11) . . ?
C2 C1 H1A 109.5 . . ?
C2 C1 H1B 109.5 . . ?
H1A C1 H1B 109.5 . . ?
C2 C1 H1C 109.5 . . ?
H1A C1 H1C 109.5 . . ?
H1B C1 H1C 109.5 . . ?
O1 C2 C3 124.99(12) . . ?
O1 C2 C1 114.78(12) . . ?
C3 C2 C1 120.19(12) . . ?
C2 C3 C4 122.67(12) . . ?
C2 C3 C6 118.57(12) . . ?
C4 C3 C6 118.61(12) . . ?
O2 C4 C3 125.15(12) . . ?
O2 C4 C5 114.18(12) . . ?
C3 C4 C5 120.67(11) . . ?
C4 C5 H5A 109.5 . . ?
C4 C5 H5B 109.5 . . ?
H5A C5 H5B 109.5 . . ?
C4 C5 H5C 109.5 . . ?
H5A C5 H5C 109.5 . . ?
H5B C5 H5C 109.5 . . ?
C7 C6 C10 116.66(13) . . ?
C7 C6 C3 120.76(12) . . ?
C10 C6 C3 122.58(12) . . ?
C8 C7 C6 120.11(13) . . ?
C8 C7 H7 119.9 . . ?
C6 C7 H7 119.9 . . ?
N1 C8 C7 123.36(13) . . ?
N1 C8 H8 118.3 . . ?
C7 C8 H8 118.3 . . ?
N1 C9 C10 123.74(12) . . ?
N1 C9 H9 118.1 . . ?
C10 C9 H9 118.1 . . ?
C9 C10 C6 119.45(12) . . ?
C9 C10 H10 120.3 . . ?
C6 C10 H10 120.3 . . ?
O1S C1S C2S 145.9(7) . . ?

loop_
_geom_bond_atom_site_label_1
_geom_bond_atom_site_label_2
_geom_bond_distance
_geom_bond_site_symmetry_2
_geom_bond_publ_flag
Cu1 O2 1.9295(10) 19_565 ?
Cu1 O2 1.9296(9) . ?
Cu1 O1 1.9419(10) . ?
Cu1 O1 1.9420(10) 19_565 ?
Cu1 N1 2.5156(12) 26_455 ?
Cu1 N1 2.5156(12) 14_554 ?
O1 C2 1.2739(15) . ?
O2 C4 1.2746(15) . ?
N1 C8 1.3411(18) . ?
N1 C9 1.3414(18) . ?
C1 C2 1.5087(19) . ?
C1 H1A 0.9800 . ?
C1 H1B 0.9800 . ?
C1 H1C 0.9800 . ?
C2 C3 1.4144(19) . ?
C3 C4 1.4158(19) . ?
C3 C6 1.496(2) . ?
C4 C5 1.5083(19) . ?
C5 H5A 0.9800 . ?
C5 H5B 0.9800 . ?
C5 H5C 0.9800 . ?
C6 C7 1.3932(19) . ?
C6 C10 1.3969(18) . ?
C7 C8 1.3884(18) . ?
C7 H7 0.9500 . ?
C8 H8 0.9500 . ?
C9 C10 1.3925(18) . ?
C9 H9 0.9500 . ?
C10 H10 0.9500 . ?
O1S C1S 1.342(11) . ?
C1S C2S 1.400(11) . ?

_cod_duplicate_entry 7113851
